data_2017515
loop_
_publ_author_name
'Spencer, John'
'Chowdhry, Babur Z.'
'Hamid, Samiyah'
'Mendham, Andrew P.'
'Male, Louise'
'Coles, Simon J.'
'Hursthouse, Michael B.'

_publ_section_title
;
 Seven 3-methylidene-1<i>H</i>-indol-2(3<i>H</i>)-ones related to the
 multiple-receptor tyrosine kinase inhibitor sunitinib
;
_journal_coeditor_code GG3207
_journal_issue 2
_journal_name_full 'Acta Crystallographica Section C'
_journal_page_first o71
_journal_page_last o78
_journal_paper_doi 10.1107/S0108270109054134
_journal_volume 66
_journal_year 2010
_chemical_formula_iupac 'C13 H13 N O3'
_chemical_formula_moiety 'C13 H13 N O3'
_chemical_formula_sum 'C13 H13 N O3'
_chemical_formula_weight 231.24
_chemical_name_systematic
;
3-(1-methylethylidene)-2-oxo-2,3-dihydro-1<i>H</i>-indole-1-carboxylate
;
_space_group_IT_number 14
_symmetry_cell_setting monoclinic
_symmetry_space_group_name_Hall '-P 2yn'
_symmetry_space_group_name_H-M 'P 1 21/n 1'
_atom_sites_solution_hydrogens geom
_atom_sites_solution_primary direct
_atom_sites_solution_secondary difmap
_audit_creation_method SHELXL97
_cell_angle_alpha 90.00
_cell_angle_beta 108.3220(10)
_cell_angle_gamma 90.00
_cell_formula_units_Z 8
_cell_length_a 10.6939(2)
_cell_length_b 17.2595(4)
_cell_length_c 12.7714(3)
_cell_measurement_reflns_used 11877
_cell_measurement_temperature 120(2)
_cell_measurement_theta_max 27.48
_cell_measurement_theta_min 2.91
_cell_volume 2237.73(9)
_computing_cell_refinement
;
DENZO (Otwinowski & Minor, 1997) and COLLECT (Nonius, 1998)
;
_computing_data_collection 'COLLECT (Nonius, 1998)'
_computing_data_reduction
;
DENZO (Otwinowski & Minor, 1997) and COLLECT (Nonius, 1998)
;
_computing_molecular_graphics
;
ORTEP-3 for Windows (Version 2.01; Farrugia, 1997) and
Mercury (Version 1.4.2; Macrae <i>et al.</i>, 2006)
;
_computing_publication_material 'WinGX (Farrugia, 1999)'
_computing_structure_refinement 'SHELXL97 (Sheldrick, 2008)'
_computing_structure_solution 'SIR2004 (Burla <i>et al.</i>, 2005)'
_diffrn_ambient_temperature 120(2)
_diffrn_detector_area_resol_mean 9.091
_diffrn_measured_fraction_theta_full 0.998
_diffrn_measured_fraction_theta_max 0.998
_diffrn_measurement_device_type 'Bruker Nonius Roper CCD camera on \k-goniostat'
_diffrn_measurement_method '\f and \w scans'
_diffrn_radiation_monochromator graphite
_diffrn_radiation_source 'Bruker Nonius FR591 rotating anode'
_diffrn_radiation_type MoK\a
_diffrn_radiation_wavelength 0.71073
_diffrn_reflns_av_R_equivalents 0.0518
_diffrn_reflns_av_sigmaI/netI 0.0433
_diffrn_reflns_limit_h_max 13
_diffrn_reflns_limit_h_min -13
_diffrn_reflns_limit_k_max 22
_diffrn_reflns_limit_k_min -22
_diffrn_reflns_limit_l_max 16
_diffrn_reflns_limit_l_min -16
_diffrn_reflns_number 26778
_diffrn_reflns_theta_full 27.48
_diffrn_reflns_theta_max 27.48
_diffrn_reflns_theta_min 2.99
_exptl_absorpt_coefficient_mu 0.098
_exptl_absorpt_correction_T_max 0.9825
_exptl_absorpt_correction_T_min 0.9655
_exptl_absorpt_correction_type multi-scan
_exptl_absorpt_process_details '(SADABS; Sheldrick, 2007)'
_exptl_crystal_colour colourless
_exptl_crystal_density_diffrn 1.373
_exptl_crystal_density_method 'not measured'
_exptl_crystal_description block
_exptl_crystal_F_000 976
_exptl_crystal_size_max 0.36
_exptl_crystal_size_mid 0.30
_exptl_crystal_size_min 0.18
_refine_diff_density_max 0.314
_refine_diff_density_min -0.354
_refine_ls_extinction_method none
_refine_ls_goodness_of_fit_ref 1.039
_refine_ls_hydrogen_treatment constr
_refine_ls_matrix_type full
_refine_ls_number_parameters 313
_refine_ls_number_reflns 5129
_refine_ls_number_restraints 0
_refine_ls_restrained_S_all 1.039
_refine_ls_R_factor_all 0.0723
_refine_ls_R_factor_gt 0.0488
_refine_ls_shift/su_max 0.021
_refine_ls_shift/su_mean 0.000
_refine_ls_structure_factor_coef Fsqd
_refine_ls_weighting_details 'calc w = 1/[\s^2^(Fo^2^)+(0.0651P)^2^+0.8778P] where P=(Fo^2^+2Fc^2^)/3'
_refine_ls_weighting_scheme calc
_refine_ls_wR_factor_gt 0.1206
_refine_ls_wR_factor_ref 0.1344
_reflns_number_gt 3809
_reflns_number_total 5129
_reflns_threshold_expression I>2\s(I)
_cod_data_source_file gg3207.cif
_cod_data_source_block 4b
_cod_original_cell_volume 2237.73(8)
_cod_original_sg_symbol_H-M P21/n
_cod_database_code 2017515
_cod_database_fobs_code 2017515

loop_
_symmetry_equiv_pos_as_xyz
'x, y, z'
'-x+1/2, y+1/2, -z+1/2'
'-x, -y, -z'
'x-1/2, -y-1/2, z-1/2'

loop_
_atom_site_type_symbol
_atom_site_label
_atom_site_fract_x
_atom_site_fract_y
_atom_site_fract_z
_atom_site_U_iso_or_equiv
_atom_site_adp_type
_atom_site_calc_flag
_atom_site_refinement_flags
_atom_site_occupancy
_atom_site_disorder_assembly
_atom_site_disorder_group
C C1 0.74065(15) 0.22350(9) -0.00211(12) 0.0190(3) Uani d . 1 . .
C C2 0.72748(15) 0.30957(9) 0.00312(12) 0.0186(3) Uani d . 1 . .
C C3 0.64105(15) 0.32442(9) 0.06970(12) 0.0181(3) Uani d . 1 . .
C C4 0.59946(14) 0.25290(9) 0.10028(12) 0.0178(3) Uani d . 1 . .
C C5 0.51359(15) 0.24725(9) 0.16159(13) 0.0217(3) Uani d . 1 . .
H H5 0.4854 0.1983 0.1798 0.026 Uiso calc R 1 . .
C C6 0.47014(16) 0.31614(9) 0.19559(13) 0.0232(4) Uani d . 1 . .
H H6 0.4111 0.3141 0.2377 0.028 Uiso calc R 1 . .
C C7 0.51169(15) 0.38756(9) 0.16905(13) 0.0231(3) Uani d . 1 . .
H H7 0.4821 0.4337 0.1944 0.028 Uiso calc R 1 . .
C C8 0.59594(15) 0.39227(9) 0.10593(13) 0.0210(3) Uani d . 1 . .
H H8 0.6229 0.4414 0.0874 0.025 Uiso calc R 1 . .
C C9 0.78645(15) 0.35945(9) -0.04882(12) 0.0207(3) Uani d . 1 . .
C C10 0.76996(18) 0.44575(10) -0.04229(16) 0.0310(4) Uani d . 1 . .
H H10A 0.6761 0.4589 -0.0700 0.046 Uiso calc R 1 . .
H H10B 0.8165 0.4719 -0.0872 0.046 Uiso calc R 1 . .
H H10C 0.8065 0.4627 0.0346 0.046 Uiso calc R 1 . .
C C11 0.87076(17) 0.33390(10) -0.11676(14) 0.0278(4) Uani d . 1 . .
H H11A 0.9180 0.2865 -0.0852 0.042 Uiso calc R 1 . .
H H11B 0.9344 0.3747 -0.1169 0.042 Uiso calc R 1 . .
H H11C 0.8149 0.3238 -0.1926 0.042 Uiso calc R 1 . .
C C12 0.64527(16) 0.11346(9) 0.08047(12) 0.0206(3) Uani d . 1 . .
C C13 0.72488(19) -0.01248(9) 0.08182(16) 0.0311(4) Uani d . 1 . .
H H13A 0.7386 -0.0189 0.1609 0.047 Uiso calc R 1 . .
H H13B 0.7921 -0.0417 0.0612 0.047 Uiso calc R 1 . .
H H13C 0.6373 -0.0318 0.0398 0.047 Uiso calc R 1 . .
N N1 0.66103(13) 0.19181(7) 0.05907(10) 0.0190(3) Uani d . 1 . .
O O1 0.80282(12) 0.18523(6) -0.04791(9) 0.0257(3) Uani d . 1 . .
O O2 0.56148(13) 0.09040(7) 0.11740(12) 0.0348(3) Uani d . 1 . .
O O3 0.73471(12) 0.06927(6) 0.05741(10) 0.0283(3) Uani d . 1 . .
C C101 0.55129(15) 0.63537(9) 0.22129(12) 0.0192(3) Uani d . 1 . .
C C102 0.59758(15) 0.70995(9) 0.18884(12) 0.0188(3) Uani d . 1 . .
C C103 0.53483(15) 0.77124(9) 0.23422(12) 0.0187(3) Uani d . 1 . .
C C104 0.46156(15) 0.73652(9) 0.29574(12) 0.0183(3) Uani d . 1 . .
C C105 0.39122(16) 0.77967(10) 0.34964(13) 0.0244(4) Uani d . 1 . .
H H105 0.3423 0.7553 0.3910 0.029 Uiso calc R 1 . .
C C106 0.39472(17) 0.86001(10) 0.34109(14) 0.0284(4) Uani d . 1 . .
H H106 0.3477 0.8910 0.3776 0.034 Uiso calc R 1 . .
C C107 0.46537(17) 0.89569(10) 0.28054(15) 0.0280(4) Uani d . 1 . .
H H107 0.4661 0.9506 0.2760 0.034 Uiso calc R 1 . .
C C108 0.53524(16) 0.85203(9) 0.22639(13) 0.0242(4) Uani d . 1 . .
H H108 0.5829 0.8769 0.1844 0.029 Uiso calc R 1 . .
C C109 0.68425(15) 0.71469(9) 0.13126(12) 0.0207(3) Uani d . 1 . .
C C110 0.72756(18) 0.79174(10) 0.09968(14) 0.0271(4) Uani d . 1 . .
H H10D 0.6524 0.8177 0.0470 0.041 Uiso calc R 1 . .
H H10E 0.7970 0.7837 0.0658 0.041 Uiso calc R 1 . .
H H10F 0.7615 0.8240 0.1657 0.041 Uiso calc R 1 . .
C C111 0.74405(17) 0.64527(10) 0.09521(14) 0.0265(4) Uani d . 1 . .
H H11D 0.7586 0.6046 0.1513 0.040 Uiso calc R 1 . .
H H11E 0.8284 0.6597 0.0856 0.040 Uiso calc R 1 . .
H H11F 0.6843 0.6260 0.0251 0.040 Uiso calc R 1 . .
C C112 0.41321(15) 0.60294(9) 0.34463(12) 0.0215(3) Uani d . 1 . .
C C113 0.3678(2) 0.47259(11) 0.37137(16) 0.0412(5) Uani d . 1 . .
H H13D 0.4060 0.4744 0.4518 0.062 Uiso calc R 1 . .
H H13E 0.3808 0.4209 0.3449 0.062 Uiso calc R 1 . .
H H13F 0.2733 0.4838 0.3505 0.062 Uiso calc R 1 . .
N N101 0.47180(13) 0.65450(7) 0.28953(10) 0.0186(3) Uani d . 1 . .
O O101 0.57215(12) 0.56998(6) 0.19634(10) 0.0278(3) Uani d . 1 . .
O O102 0.35200(14) 0.62361(8) 0.40430(12) 0.0389(3) Uani d . 1 . .
O O103 0.43198(14) 0.53012(7) 0.32211(11) 0.0358(3) Uani d . 1 . .

loop_
_atom_site_aniso_label
_atom_site_aniso_U_11
_atom_site_aniso_U_22
_atom_site_aniso_U_33
_atom_site_aniso_U_12
_atom_site_aniso_U_13
_atom_site_aniso_U_23
C1 0.0208(7) 0.0184(8) 0.0172(7) -0.0004(6) 0.0052(6) 0.0002(6)
C2 0.0180(7) 0.0178(8) 0.0175(7) 0.0008(6) 0.0023(6) -0.0004(6)
C3 0.0175(7) 0.0176(8) 0.0169(7) 0.0005(6) 0.0024(6) 0.0014(6)
C4 0.0180(7) 0.0169(8) 0.0161(7) 0.0011(6) 0.0021(6) -0.0018(6)
C5 0.0223(8) 0.0212(8) 0.0217(7) -0.0011(6) 0.0068(6) -0.0001(6)
C6 0.0205(8) 0.0257(9) 0.0250(8) 0.0017(7) 0.0096(7) -0.0002(7)
C7 0.0231(8) 0.0216(8) 0.0244(8) 0.0046(7) 0.0072(7) -0.0021(6)
C8 0.0222(8) 0.0163(8) 0.0236(8) 0.0015(6) 0.0058(6) 0.0007(6)
C9 0.0193(7) 0.0207(8) 0.0206(7) -0.0003(6) 0.0040(6) 0.0010(6)
C10 0.0369(10) 0.0190(9) 0.0434(10) -0.0007(7) 0.0218(8) 0.0034(7)
C11 0.0318(9) 0.0269(9) 0.0290(9) -0.0007(7) 0.0156(7) 0.0024(7)
C12 0.0244(8) 0.0165(8) 0.0205(7) -0.0016(6) 0.0064(6) -0.0016(6)
C13 0.0426(10) 0.0142(8) 0.0433(10) 0.0011(7) 0.0235(9) 0.0029(7)
N1 0.0234(7) 0.0156(7) 0.0190(6) -0.0001(5) 0.0081(5) -0.0012(5)
O1 0.0321(6) 0.0201(6) 0.0298(6) 0.0024(5) 0.0168(5) -0.0024(5)
O2 0.0369(7) 0.0202(6) 0.0565(8) -0.0038(5) 0.0278(7) -0.0011(6)
O3 0.0389(7) 0.0152(6) 0.0380(7) 0.0041(5) 0.0225(6) 0.0038(5)
C101 0.0191(7) 0.0211(8) 0.0179(7) -0.0015(6) 0.0066(6) 0.0011(6)
C102 0.0187(7) 0.0193(8) 0.0171(7) -0.0022(6) 0.0037(6) 0.0013(6)
C103 0.0169(7) 0.0193(8) 0.0171(7) -0.0011(6) 0.0013(6) 0.0014(6)
C104 0.0176(7) 0.0175(8) 0.0183(7) 0.0004(6) 0.0036(6) 0.0005(6)
C105 0.0255(8) 0.0239(9) 0.0247(8) 0.0016(7) 0.0093(7) -0.0003(7)
C106 0.0287(9) 0.0251(9) 0.0314(9) 0.0064(7) 0.0093(7) -0.0030(7)
C107 0.0278(9) 0.0183(8) 0.0350(9) 0.0022(7) 0.0055(7) 0.0002(7)
C108 0.0232(8) 0.0197(8) 0.0280(8) -0.0023(7) 0.0055(7) 0.0028(7)
C109 0.0197(7) 0.0247(8) 0.0161(7) -0.0046(6) 0.0033(6) 0.0001(6)
C110 0.0314(9) 0.0276(9) 0.0255(8) -0.0104(7) 0.0135(7) 0.0013(7)
C111 0.0266(8) 0.0304(9) 0.0267(8) -0.0026(7) 0.0143(7) -0.0010(7)
C112 0.0232(8) 0.0227(8) 0.0189(7) -0.0029(6) 0.0072(6) 0.0011(6)
C113 0.0705(14) 0.0260(10) 0.0400(11) -0.0228(10) 0.0360(11) -0.0060(8)
N101 0.0215(6) 0.0168(6) 0.0199(6) -0.0009(5) 0.0098(5) 0.0016(5)
O101 0.0384(7) 0.0182(6) 0.0328(6) -0.0005(5) 0.0199(5) -0.0009(5)
O102 0.0531(8) 0.0287(7) 0.0510(8) 0.0040(6) 0.0396(7) 0.0068(6)
O103 0.0628(9) 0.0191(6) 0.0397(7) -0.0127(6) 0.0364(7) -0.0053(5)

loop_
_atom_type_symbol
_atom_type_description
_atom_type_scat_dispersion_real
_atom_type_scat_dispersion_imag
_atom_type_scat_source
C C 0.0033 0.0016 'International Tables Vol C Tables 4.2.6.8 and 6.1.1.4'
H H 0.0000 0.0000 'International Tables Vol C Tables 4.2.6.8 and 6.1.1.4'
N N 0.0061 0.0033 'International Tables Vol C Tables 4.2.6.8 and 6.1.1.4'
O O 0.0106 0.0060 'International Tables Vol C Tables 4.2.6.8 and 6.1.1.4'

loop_
_geom_angle_atom_site_label_1
_geom_angle_atom_site_label_2
_geom_angle_atom_site_label_3
_geom_angle_site_symmetry_1
_geom_angle_site_symmetry_3
_geom_angle
_geom_angle_publ_flag
O1 C1 N1 . . 124.48(14) ?
O1 C1 C2 . . 129.59(15) ?
N1 C1 C2 . . 105.92(13) ?
C9 C2 C3 . . 130.47(15) ?
C9 C2 C1 . . 122.92(14) ?
C3 C2 C1 . . 106.60(13) ?
C8 C3 C4 . . 118.03(14) ?
C8 C3 C2 . . 133.29(14) ?
C4 C3 C2 . . 108.68(13) ?
C5 C4 C3 . . 122.82(14) ?
C5 C4 N1 . . 128.37(14) ?
C3 C4 N1 . . 108.81(13) ?
C4 C5 C6 . . 117.45(15) ?
C4 C5 H5 . . 121.3 ?
C6 C5 H5 . . 121.3 ?
C7 C6 C5 . . 121.17(15) ?
C7 C6 H6 . . 119.4 ?
C5 C6 H6 . . 119.4 ?
C8 C7 C6 . . 120.67(15) ?
C8 C7 H7 . . 119.7 ?
C6 C7 H7 . . 119.7 ?
C7 C8 C3 . . 119.83(15) ?
C7 C8 H8 . . 120.1 ?
C3 C8 H8 . . 120.1 ?
C2 C9 C11 . . 123.52(15) ?
C2 C9 C10 . . 121.33(15) ?
C11 C9 C10 . . 115.14(14) ?
C9 C10 H10A . . 109.5 ?
C9 C10 H10B . . 109.5 ?
H10A C10 H10B . . 109.5 ?
C9 C10 H10C . . 109.5 ?
H10A C10 H10C . . 109.5 ?
H10B C10 H10C . . 109.5 ?
C9 C11 H11A . . 109.5 ?
C9 C11 H11B . . 109.5 ?
H11A C11 H11B . . 109.5 ?
C9 C11 H11C . . 109.5 ?
H11A C11 H11C . . 109.5 ?
H11B C11 H11C . . 109.5 ?
O2 C12 O3 . . 125.04(15) ?
O2 C12 N1 . . 123.08(15) ?
O3 C12 N1 . . 111.86(14) ?
O3 C13 H13A . . 109.5 ?
O3 C13 H13B . . 109.5 ?
H13A C13 H13B . . 109.5 ?
O3 C13 H13C . . 109.5 ?
H13A C13 H13C . . 109.5 ?
H13B C13 H13C . . 109.5 ?
C12 N1 C4 . . 122.91(13) ?
C12 N1 C1 . . 127.14(13) ?
C4 N1 C1 . . 109.94(12) ?
C12 O3 C13 . . 113.82(13) ?
O101 C101 N101 . . 124.55(14) ?
O101 C101 C102 . . 128.97(15) ?
N101 C101 C102 . . 106.47(13) ?
C109 C102 C103 . . 130.33(15) ?
C109 C102 C101 . . 123.31(15) ?
C103 C102 C101 . . 106.32(13) ?
C108 C103 C104 . . 118.68(15) ?
C108 C103 C102 . . 132.78(15) ?
C104 C103 C102 . . 108.54(14) ?
C105 C104 C103 . . 122.24(15) ?
C105 C104 N101 . . 128.70(15) ?
C103 C104 N101 . . 109.05(13) ?
C104 C105 C106 . . 117.65(16) ?
C104 C105 H105 . . 121.2 ?
C106 C105 H105 . . 121.2 ?
C107 C106 C105 . . 121.32(16) ?
C107 C106 H106 . . 119.3 ?
C105 C106 H106 . . 119.3 ?
C106 C107 C108 . . 120.69(16) ?
C106 C107 H107 . . 119.7 ?
C108 C107 H107 . . 119.7 ?
C107 C108 C103 . . 119.42(16) ?
C107 C108 H108 . . 120.3 ?
C103 C108 H108 . . 120.3 ?
C102 C109 C111 . . 123.36(15) ?
C102 C109 C110 . . 121.32(15) ?
C111 C109 C110 . . 115.32(14) ?
C109 C110 H10D . . 109.5 ?
C109 C110 H10E . . 109.5 ?
H10D C110 H10E . . 109.5 ?
C109 C110 H10F . . 109.5 ?
H10D C110 H10F . . 109.5 ?
H10E C110 H10F . . 109.5 ?
C109 C111 H11D . . 109.5 ?
C109 C111 H11E . . 109.5 ?
H11D C111 H11E . . 109.5 ?
C109 C111 H11F . . 109.5 ?
H11D C111 H11F . . 109.5 ?
H11E C111 H11F . . 109.5 ?
O102 C112 O103 . . 124.80(15) ?
O102 C112 N101 . . 123.25(15) ?
O103 C112 N101 . . 111.94(14) ?
O103 C113 H13D . . 109.5 ?
O103 C113 H13E . . 109.5 ?
H13D C113 H13E . . 109.5 ?
O103 C113 H13F . . 109.5 ?
H13D C113 H13F . . 109.5 ?
H13E C113 H13F . . 109.5 ?
C112 N101 C104 . . 123.36(13) ?
C112 N101 C101 . . 127.16(13) ?
C104 N101 C101 . . 109.47(12) ?
C112 O103 C113 . . 115.50(14) ?

loop_
_geom_bond_atom_site_label_1
_geom_bond_atom_site_label_2
_geom_bond_site_symmetry_2
_geom_bond_distance
_geom_bond_publ_flag
C1 O1 . 1.2104(19) ?
C1 N1 . 1.433(2) ?
C1 C2 . 1.496(2) ?
C2 C9 . 1.357(2) ?
C2 C3 . 1.462(2) ?
C3 C8 . 1.400(2) ?
C3 C4 . 1.408(2) ?
C4 C5 . 1.385(2) ?
C4 N1 . 1.4283(19) ?
C5 C6 . 1.395(2) ?
C5 H5 . 0.9500 ?
C6 C7 . 1.388(2) ?
C6 H6 . 0.9500 ?
C7 C8 . 1.387(2) ?
C7 H7 . 0.9500 ?
C8 H8 . 0.9500 ?
C9 C11 . 1.501(2) ?
C9 C10 . 1.505(2) ?
C10 H10A . 0.9800 ?
C10 H10B . 0.9800 ?
C10 H10C . 0.9800 ?
C11 H11A . 0.9800 ?
C11 H11B . 0.9800 ?
C11 H11C . 0.9800 ?
C12 O2 . 1.204(2) ?
C12 O3 . 1.327(2) ?
C12 N1 . 1.400(2) ?
C13 O3 . 1.4560(19) ?
C13 H13A . 0.9800 ?
C13 H13B . 0.9800 ?
C13 H13C . 0.9800 ?
C101 O101 . 1.2124(19) ?
C101 N101 . 1.434(2) ?
C101 C102 . 1.484(2) ?
C102 C109 . 1.355(2) ?
C102 C103 . 1.466(2) ?
C103 C108 . 1.398(2) ?
C103 C104 . 1.406(2) ?
C104 C105 . 1.386(2) ?
C104 N101 . 1.424(2) ?
C105 C106 . 1.392(2) ?
C105 H105 . 0.9500 ?
C106 C107 . 1.384(3) ?
C106 H106 . 0.9500 ?
C107 C108 . 1.389(2) ?
C107 H107 . 0.9500 ?
C108 H108 . 0.9500 ?
C109 C111 . 1.497(2) ?
C109 C110 . 1.504(2) ?
C110 H10D . 0.9800 ?
C110 H10E . 0.9800 ?
C110 H10F . 0.9800 ?
C111 H11D . 0.9800 ?
C111 H11E . 0.9800 ?
C111 H11F . 0.9800 ?
C112 O102 . 1.204(2) ?
C112 O103 . 1.319(2) ?
C112 N101 . 1.399(2) ?
C113 O103 . 1.458(2) ?
C113 H13D . 0.9800 ?
C113 H13E . 0.9800 ?
C113 H13F . 0.9800 ?

loop_
_geom_torsion_atom_site_label_1
_geom_torsion_atom_site_label_2
_geom_torsion_atom_site_label_3
_geom_torsion_atom_site_label_4
_geom_torsion_site_symmetry_1
_geom_torsion_site_symmetry_2
_geom_torsion_site_symmetry_3
_geom_torsion_site_symmetry_4
_geom_torsion
_geom_torsion_publ_flag
O1 C1 C2 C9 . . . . 1.4(3) ?
N1 C1 C2 C9 . . . . -177.93(13) ?
O1 C1 C2 C3 . . . . -179.77(15) ?
N1 C1 C2 C3 . . . . 0.90(15) ?
C9 C2 C3 C8 . . . . -3.5(3) ?
C1 C2 C3 C8 . . . . 177.82(16) ?
C9 C2 C3 C4 . . . . 176.70(15) ?
C1 C2 C3 C4 . . . . -2.02(16) ?
C8 C3 C4 C5 . . . . 1.8(2) ?
C2 C3 C4 C5 . . . . -178.29(13) ?
C8 C3 C4 N1 . . . . -177.50(13) ?
C2 C3 C4 N1 . . . . 2.36(16) ?
C3 C4 C5 C6 . . . . -1.5(2) ?
N1 C4 C5 C6 . . . . 177.76(14) ?
C4 C5 C6 C7 . . . . -0.1(2) ?
C5 C6 C7 C8 . . . . 1.2(2) ?
C6 C7 C8 C3 . . . . -0.8(2) ?
C4 C3 C8 C7 . . . . -0.7(2) ?
C2 C3 C8 C7 . . . . 179.51(15) ?
C3 C2 C9 C11 . . . . -178.52(14) ?
C1 C2 C9 C11 . . . . 0.0(2) ?
C3 C2 C9 C10 . . . . 1.0(3) ?
C1 C2 C9 C10 . . . . 179.52(14) ?
O2 C12 N1 C4 . . . . 13.9(2) ?
O3 C12 N1 C4 . . . . -164.77(13) ?
O2 C12 N1 C1 . . . . -167.99(15) ?
O3 C12 N1 C1 . . . . 13.3(2) ?
C5 C4 N1 C12 . . . . -2.7(2) ?
C3 C4 N1 C12 . . . . 176.59(13) ?
C5 C4 N1 C1 . . . . 178.90(14) ?
C3 C4 N1 C1 . . . . -1.80(16) ?
O1 C1 N1 C12 . . . . 2.8(2) ?
C2 C1 N1 C12 . . . . -177.79(13) ?
O1 C1 N1 C4 . . . . -178.85(14) ?
C2 C1 N1 C4 . . . . 0.51(15) ?
O2 C12 O3 C13 . . . . -0.6(2) ?
N1 C12 O3 C13 . . . . 178.09(13) ?
O101 C101 C102 C109 . . . . -6.4(3) ?
N101 C101 C102 C109 . . . . 174.45(13) ?
O101 C101 C102 C103 . . . . 175.36(15) ?
N101 C101 C102 C103 . . . . -3.78(15) ?
C109 C102 C103 C108 . . . . 5.7(3) ?
C101 C102 C103 C108 . . . . -176.29(16) ?
C109 C102 C103 C104 . . . . -174.79(15) ?
C101 C102 C103 C104 . . . . 3.27(16) ?
C108 C103 C104 C105 . . . . -0.7(2) ?
C102 C103 C104 C105 . . . . 179.63(14) ?
C108 C103 C104 N101 . . . . 178.14(13) ?
C102 C103 C104 N101 . . . . -1.49(16) ?
C103 C104 C105 C106 . . . . 0.1(2) ?
N101 C104 C105 C106 . . . . -178.53(14) ?
C104 C105 C106 C107 . . . . 0.3(2) ?
C105 C106 C107 C108 . . . . -0.1(3) ?
C106 C107 C108 C103 . . . . -0.6(2) ?
C104 C103 C108 C107 . . . . 1.0(2) ?
C102 C103 C108 C107 . . . . -179.52(15) ?
C103 C102 C109 C111 . . . . 177.02(14) ?
C101 C102 C109 C111 . . . . -0.7(2) ?
C103 C102 C109 C110 . . . . -2.6(2) ?
C101 C102 C109 C110 . . . . 179.62(14) ?
O102 C112 N101 C104 . . . . -2.0(2) ?
O103 C112 N101 C104 . . . . 177.23(13) ?
O102 C112 N101 C101 . . . . 176.86(15) ?
O103 C112 N101 C101 . . . . -3.9(2) ?
C105 C104 N101 C112 . . . . -3.2(2) ?
C103 C104 N101 C112 . . . . 178.06(13) ?
C105 C104 N101 C101 . . . . 177.81(15) ?
C103 C104 N101 C101 . . . . -0.98(16) ?
O101 C101 N101 C112 . . . . 4.8(2) ?
C102 C101 N101 C112 . . . . -176.01(13) ?
O101 C101 N101 C104 . . . . -176.20(14) ?
C102 C101 N101 C104 . . . . 2.98(16) ?
O102 C112 O103 C113 . . . . 2.5(3) ?
N101 C112 O103 C113 . . . . -176.69(15) ?
